data_1573529
loop_
_publ_author_name
'Tajiri, Hiroo'
'Kohara, Shinji'
'Kimura, Koji'
'Halubai, Sekhar'
'Morimoto, Haruto'
'Happo, Naohisa'
'Stellhorn, Jens R.'
'Onodera, Yohei'
'Qiao, Xvsheng'
'Urushihara, Daisuke'
'Hu, Peidong'
'Wakihara, Toru'
'Kinoshita, Toyohiko'
'Hayashi, Koichi'

_publ_section_title
;
 Diffractometer for element-specific analysis on local structures using a
 combination of X-ray fluorescence holography and anomalous X-ray
 scattering.
;
_journal_issue 1
_journal_name_full 'Journal of synchrotron radiation'
_journal_page_first 125
_journal_page_last 132
_journal_paper_doi 10.1107/S1600577524011366
_journal_volume 32
_journal_year 2025
_chemical_formula_sum 'Al2 Ca H6 O13 Si3'
_chemical_formula_weight 392.3
_space_group_IT_number 9
_space_group_name_Hall 'C -2yc'
_space_group_name_H-M_alt 'C 1 c 1'
_symmetry_cell_setting monoclinic
_symmetry_Int_Tables_number 9
_symmetry_space_group_name_Hall 'C -2yc'
_symmetry_space_group_name_H-M 'C 1 c 1'
_cell_angle_alpha 90
_cell_angle_beta 108.8570(6)
_cell_angle_gamma 90
_cell_formula_units_Z 4
_cell_length_a 6.52520(10)
_cell_length_b 18.9769(3)
_cell_length_c 9.7779(2)
_cell_measurement_temperature 293
_cell_volume 1145.79(3)
_diffrn_ambient_temperature 293
_diffrn_measured_fraction_theta_full 1
_diffrn_measured_fraction_theta_max 1
_diffrn_measurement_device 'four-circle diffractometer'
_diffrn_measurement_device_type 'Bruker CCD'
_diffrn_measurement_method 'Bruker CCD'
_diffrn_radiation_monochromator graphite
_diffrn_radiation_probe x-ray
_diffrn_radiation_source 'X-ray tube'
_diffrn_radiation_type 'Mo K\a'
_diffrn_radiation_wavelength 0.71073
_diffrn_reflns_av_R_equivalents 0.0363
_diffrn_reflns_av_unetI/netI 0.0241
_diffrn_reflns_limit_h_max 13
_diffrn_reflns_limit_h_min -13
_diffrn_reflns_limit_k_max 37
_diffrn_reflns_limit_k_min -37
_diffrn_reflns_limit_l_max 19
_diffrn_reflns_limit_l_min -19
_diffrn_reflns_number 66889
_diffrn_reflns_theta_full 45.3
_diffrn_reflns_theta_max 45.3
_diffrn_reflns_theta_min 2.15
_exptl_absorpt_coefficient_mu 1.084
_exptl_crystal_density_diffrn 2.2744
_exptl_crystal_F_000 792
_refine_diff_density_max 0.74
_refine_diff_density_min -0.70
_refine_ls_abs_structure_details '  2451 of Friedel pairs used in the refinement'
_refine_ls_abs_structure_Flack 0.01(2)
_refine_ls_extinction_coef 5000(300)
_refine_ls_extinction_method 'B-C type 1 Gaussian isotropic (Becker & Coppens, 1974)'
_refine_ls_goodness_of_fit_gt 1.95
_refine_ls_goodness_of_fit_ref 2.26
_refine_ls_hydrogen_treatment refall
_refine_ls_number_constraints 8
_refine_ls_number_parameters 190
_refine_ls_number_reflns 4918
_refine_ls_number_restraints 9
_refine_ls_R_factor_all 0.0266
_refine_ls_R_factor_gt 0.0240
_refine_ls_shift/su_max 0.0282
_refine_ls_shift/su_mean 0.0023
_refine_ls_structure_factor_coef Fsqd
_refine_ls_weighting_details w=1/(\s^2^(I)+0.0004I^2^)
_refine_ls_weighting_scheme sigma
_refine_ls_wR_factor_gt 0.0619
_refine_ls_wR_factor_ref 0.0730
_reflns_number_gt 4761
_reflns_number_total 4918
_reflns_threshold_expression I>3\s(I)
_cod_data_source_file ok5128.cif
_cod_data_source_block I
_cod_depositor_comments
;
The following automatic conversions were performed:

data item '_diffrn_radiation_probe' value 'X-ray' was changed to
'x-ray' in accordance with the
/home/data/users/saulius/crontab/automatic-downloads/rss-feeds/IUCr/lib/dictionaries/cif_core.dic
dictionary named 'cif_core.dic' version 2.4.2 last updated on
2011-04-26.

Automatic conversion script
Id: cif_fix_values 8170 2020-07-09 18:12:32Z antanas 
;
_cod_original_formula_sum 'Al2 Ca1 H6 O13 Si3'
_cod_database_code 1573529

loop_
_space_group_symop_id
_space_group_symop_operation_xyz
1 x,y,z
2 x,-y,z+1/2
3 x+1/2,y+1/2,z
4 x+1/2,-y+1/2,z+1/2

loop_
_atom_site_label
_atom_site_type_symbol
_atom_site_fract_x
_atom_site_fract_y
_atom_site_fract_z
_atom_site_adp_type
_atom_site_U_iso_or_equiv
_atom_site_site_symmetry_multiplicity
_atom_site_occupancy
_atom_site_calc_flag
_atom_site_refinement_flags
_atom_site_disorder_assembly
_atom_site_disorder_group
Ca1 Ca 0.10920(9) 0.393259(18) 0.44799(6) Uani 0.01279(9) 4 1 d . . .
Al1 Al 0.92202(10) 0.46661(3) 0.06623(7) Uani 0.00754(12) 4 1 d . . .
Al2 Al 0.33439(11) 0.21209(3) 0.40026(7) Uani 0.00771(12) 4 1 d . . .
Si1 Si 0.5 0.37938(2) 0 Uani 0.00788(11) 4 1 d . . .
Si2 Si 0.20879(10) 0.33259(2) 0.16895(6) Uani 0.00732(11) 4 1 d . . .
Si3 Si 0.52980(10) 0.08182(2) 0.29989(6) Uani 0.00746(11) 4 1 d . . .
O1 O 0.4952(2) 0.02117(7) 0.40923(14) Uani 0.0125(3) 4 1 d . . .
O2 O 0.4955(2) 0.04953(6) 0.14160(13) Uani 0.0101(3) 4 1 d . . .
O3 O 0.3623(2) 0.14568(7) 0.28522(15) Uani 0.0138(3) 4 1 d . . .
O4 O 0.1264(2) 0.18708(7) 0.46554(16) Uani 0.0138(4) 4 1 d . . .
O5 O 0.2731(2) 0.29604(7) 0.32592(14) Uani 0.0111(3) 4 1 d . . .
O6 O 0.0812(2) 0.28149(7) 0.03937(15) Uani 0.0135(3) 4 1 d . . .
O7 O 0.4325(2) 0.36014(7) 0.14335(14) Uani 0.0126(3) 4 1 d . . .
O8 O 0.0677(2) 0.40120(7) 0.18449(14) Uani 0.0120(3) 4 1 d . . .
O9 O 0.7804(2) 0.10844(7) 0.36576(15) Uani 0.0140(3) 4 1 d . . .
O10 O 0.6478(2) 0.44930(7) 0.03223(15) Uani 0.0133(3) 4 1 d . . .
O11 O 0.9674(3) 0.07623(10) 0.0598(3) Uani 0.0360(6) 4 1 d . . .
O12 O 0.7048(3) 0.19534(9) 0.12548(18) Uani 0.0276(5) 4 1 d . . .
O13 O 0.7826(3) 0.33045(12) 0.3917(2) Uani 0.0323(6) 4 1 d . . .
H1 H 1.078(4) 0.1030(14) 0.130(3) Uiso 0.0432 4 1 d . . .
H2 H 1.036(4) 0.0324(9) 0.052(4) Uiso 0.0432 4 1 d . . .
H3 H 0.662(5) 0.2433(5) 0.100(3) Uiso 0.0332 4 1 d . . .
H4 H 0.768(6) 0.1958(14) 0.2288(5) Uiso 0.0332 4 1 d . . .
H5 H 0.664(3) 0.3523(18) 0.319(3) Uiso 0.0388 4 1 d . . .
H6 H 0.722(5) 0.3161(19) 0.465(3) Uiso 0.0388 4 1 d . . .

loop_
_atom_site_aniso_label
_atom_site_aniso_type_symbol
_atom_site_aniso_U_11
_atom_site_aniso_U_22
_atom_site_aniso_U_33
_atom_site_aniso_U_12
_atom_site_aniso_U_13
_atom_site_aniso_U_23
Ca1 Ca 0.01464(13) 0.01219(13) 0.01241(13) 0.00067(11) 0.00558(10) -0.00066(10)
Al1 Al 0.00812(19) 0.00653(19) 0.00843(19) 0.00009(15) 0.00328(15) -0.00020(15)
Al2 Al 0.00784(18) 0.00670(19) 0.00862(19) 0.00057(15) 0.00269(15) 0.00064(15)
Si1 Si 0.00678(16) 0.00797(17) 0.00927(17) 0.00032(13) 0.00313(13) 0.00026(13)
Si2 Si 0.00740(17) 0.00697(16) 0.00750(17) 0.00075(13) 0.00226(13) 0.00075(13)
Si3 Si 0.00879(17) 0.00732(17) 0.00642(17) 0.00014(13) 0.00266(13) -0.00079(13)
O1 O 0.0192(5) 0.0104(5) 0.0103(5) 0.0010(4) 0.0082(4) 0.0016(4)
O2 O 0.0141(5) 0.0083(5) 0.0083(4) -0.0020(4) 0.0043(4) -0.0011(4)
O3 O 0.0145(5) 0.0118(5) 0.0144(5) 0.0044(4) 0.0037(4) -0.0039(4)
O4 O 0.0143(5) 0.0111(5) 0.0198(6) -0.0035(4) 0.0107(5) -0.0008(4)
O5 O 0.0153(5) 0.0091(5) 0.0091(5) 0.0015(4) 0.0041(4) 0.0023(4)
O6 O 0.0130(5) 0.0136(5) 0.0113(5) -0.0008(4) 0.0003(4) -0.0027(4)
O7 O 0.0107(5) 0.0180(6) 0.0097(5) -0.0033(4) 0.0042(4) 0.0005(4)
O8 O 0.0139(5) 0.0096(5) 0.0129(5) 0.0041(4) 0.0049(4) 0.0018(4)
O9 O 0.0094(5) 0.0185(6) 0.0115(5) -0.0027(4) 0.0000(4) -0.0011(4)
O10 O 0.0104(5) 0.0111(5) 0.0189(6) -0.0023(4) 0.0052(4) -0.0005(4)
O11 O 0.0176(7) 0.0249(8) 0.0594(13) 0.0058(6) 0.0038(8) -0.0078(8)
O12 O 0.0489(11) 0.0147(7) 0.0178(7) -0.0039(6) 0.0088(7) 0.0011(5)
O13 O 0.0168(7) 0.0471(11) 0.0279(8) -0.0086(7) -0.0001(6) 0.0085(7)

loop_
_atom_type_symbol
_atom_type_scat_dispersion_real
_atom_type_scat_dispersion_imag
_atom_type_scat_source
Al 0.0645 0.0514 'International Tables Vol C tables 4.2.6.8 and 6.1.1.1'
Ca 0.2262 0.3064 'International Tables Vol C tables 4.2.6.8 and 6.1.1.1'
H 0.0000 0.0000 'International Tables Vol C tables 4.2.6.8 and 6.1.1.1'
O 0.0106 0.0060 'International Tables Vol C tables 4.2.6.8 and 6.1.1.1'
Si 0.0817 0.0704 'International Tables Vol C tables 4.2.6.8 and 6.1.1.1'

loop_
_exptl_crystal_face_index_h
_exptl_crystal_face_index_k
_exptl_crystal_face_index_l
_exptl_crystal_face_perp_dist
? ? ? ?

loop_
_geom_angle_atom_site_label_1
_geom_angle_atom_site_label_2
_geom_angle_atom_site_label_3
_geom_angle_site_symmetry_1
_geom_angle_site_symmetry_2
_geom_angle_site_symmetry_3
_geom_angle
_geom_angle_publ_flag
? ? ? ? ? ? ? ?

loop_
_geom_bond_atom_site_label_1
_geom_bond_atom_site_label_2
_geom_bond_site_symmetry_1
_geom_bond_site_symmetry_2
_geom_bond_distance
_geom_bond_publ_flag
Ca1 Al1 . 2_465 3.2883(8) ?
Ca1 Si2 . . 3.2153(9) ?
Ca1 O11 . 4_455 2.3113(18) ?
Ca1 O12 . 4_455 2.3511(17) ?
Ca1 O13 . 1_455 2.3468(19) ?
Si1 O4 . 4_554 1.6015(15) ?
Si1 O7 . . 1.6404(15) ?
Si1 O9 . 4_454 1.6166(12) ?
Si1 O10 . . 1.6102(13) ?
Si2 O5 . . 1.6113(14) ?
Si2 O6 . . 1.5992(14) ?
Si2 O7 . . 1.6442(16) ?
Si2 O8 . . 1.6297(15) ?
Si3 O1 . . 1.6355(15) ?
Si3 O2 . . 1.6116(14) ?
Si3 O3 . . 1.6072(15) ?
Si3 O9 . . 1.6321(14) ?

loop_
_geom_hbond_atom_site_label_D
_geom_hbond_atom_site_label_H
_geom_hbond_atom_site_label_A
_geom_hbond_site_symmetry_D
_geom_hbond_site_symmetry_H
_geom_hbond_site_symmetry_A
_geom_hbond_distance_DH
_geom_hbond_distance_HA
_geom_hbond_distance_DA
_geom_hbond_angle_DHA
_geom_hbond_publ_flag
O11 H1 O3 . . 1_655 0.96(2) 2.14(2) 3.092(2) 169(2) ?
O11 H2 O10 . . 3_545 0.96(2) 1.77(2) 2.732(2) 176(2) ?
O12 H3 O4 . . 4_554 0.960(13) 1.83(2) 2.678(2) 146(3) ?
O12 H4 O9 . . . 0.960(6) 2.12(2) 2.781(2) 125(2) ?
O13 H5 O7 . . . 0.96(2) 1.89(2) 2.801(2) 158(3) ?
O13 H6 O6 . . 4_555 0.96(3) 2.29(3) 3.090(3) 140(3) ?

loop_
_geom_torsion_atom_site_label_1
_geom_torsion_atom_site_label_2
_geom_torsion_atom_site_label_3
_geom_torsion_atom_site_label_4
_geom_torsion_site_symmetry_1
_geom_torsion_site_symmetry_2
_geom_torsion_site_symmetry_3
_geom_torsion_site_symmetry_4
_geom_torsion
_geom_torsion_publ_flag
? ? ? ? ? ? ? ? ? ?

loop_
_restr_angle_atom_site_label_1
_restr_angle_site_symmetry_1
_restr_angle_atom_site_label_2
_restr_angle_site_symmetry_2
_restr_angle_atom_site_label_3
_restr_angle_site_symmetry_3
_restr_angle_target
_restr_angle_target_weight_param
H5 . O13 . H6 . 104.5 0.01
H3 . O12 . H4 . 104.5 0.01
H1 . O11 . H2 . 104.5 0.01

loop_
_restr_distance_atom_site_label_1
_restr_distance_site_symmetry_1
_restr_distance_atom_site_label_2
_restr_distance_site_symmetry_2
_restr_distance_target
_restr_distance_target_weight_param
O13 . H5 . 0.96 0.001
O13 . H6 . 0.96 0.001
O12 . H3 . 0.96 0.001
O12 . H4 . 0.96 0.001
O11 . H1 . 0.96 0.001
O11 . H2 . 0.96 0.001

loop_
_restr_equal_angle_atom_site_label_1
_restr_equal_angle_site_symmetry_1
_restr_equal_angle_atom_site_label_2
_restr_equal_angle_site_symmetry_2
_restr_equal_angle_atom_site_label_3
_restr_equal_angle_site_symmetry_3
_restr_equal_angle_class_class_id
_restr_equal_angle_class_target_weight_param
? ? ? ? ? ? ? ?

loop_
_restr_equal_distance_atom_site_label_1
_restr_equal_distance_site_symmetry_1
_restr_equal_distance_atom_site_label_2
_restr_equal_distance_site_symmetry_2
_restr_equal_distance_class_class_id
_restr_equal_distance_class_target_weight_param
? ? ? ? ? ?

loop_
_restr_equal_torsion_atom_site_label_1
_restr_equal_torsion_site_symmetry_1
_restr_equal_torsion_atom_site_label_2
_restr_equal_torsion_site_symmetry_2
_restr_equal_torsion_atom_site_label_3
_restr_equal_torsion_site_symmetry_3
_restr_equal_torsion_atom_site_label_4
_restr_equal_torsion_site_symmetry_4
_restr_equal_torsion_class_class_id
_restr_equal_torsion_class_target_weight_param
? ? ? ? ? ? ? ? ? ?

loop_
_restr_torsion_atom_site_label_1
_restr_torsion_site_symmetry_1
_restr_torsion_atom_site_label_2
_restr_torsion_site_symmetry_2
_restr_torsion_atom_site_label_3
_restr_torsion_site_symmetry_3
_restr_torsion_atom_site_label_4
_restr_torsion_site_symmetry_4
_restr_torsion_angle_target
_restr_torsion_weight_param
? ? ? ? ? ? ? ? ? ?

loop_
_twin_individual_id
_twin_individual_mass_fraction_refined
_twin_individual_twin_matrix_11
_twin_individual_twin_matrix_12
_twin_individual_twin_matrix_13
_twin_individual_twin_matrix_21
_twin_individual_twin_matrix_22
_twin_individual_twin_matrix_23
_twin_individual_twin_matrix_31
_twin_individual_twin_matrix_32
_twin_individual_twin_matrix_33
1 0.99(2) 1 0 0 0 1 0 0 0 1
2 0.01(2) -1 0 0 0 -1 0 0 0 -1

loop_
_jana_atom_site_adp_c_label
_jana_atom_site_adp_c_type_symbol
_jana_atom_site_adp_c_111
_jana_atom_site_adp_c_112
_jana_atom_site_adp_c_113
_jana_atom_site_adp_c_122
_jana_atom_site_adp_c_123
_jana_atom_site_adp_c_133
_jana_atom_site_adp_c_222
_jana_atom_site_adp_c_223
_jana_atom_site_adp_c_233
_jana_atom_site_adp_c_333
? ? ? ? ? ? ? ? ? ? ? ?

loop_
_jana_atom_site_adp_d_label
_jana_atom_site_adp_d_type_symbol
_jana_atom_site_adp_d_1111
_jana_atom_site_adp_d_1112
_jana_atom_site_adp_d_1113
_jana_atom_site_adp_d_1122
_jana_atom_site_adp_d_1123
_jana_atom_site_adp_d_1133
_jana_atom_site_adp_d_1222
_jana_atom_site_adp_d_1223
_jana_atom_site_adp_d_1233
_jana_atom_site_adp_d_1333
_jana_atom_site_adp_d_2222
_jana_atom_site_adp_d_2223
_jana_atom_site_adp_d_2233
_jana_atom_site_adp_d_2333
_jana_atom_site_adp_d_3333
? ? ? ? ? ? ? ? ? ? ? ? ? ? ? ? ?

loop_
_jana_atom_site_adp_e_label
_jana_atom_site_adp_e_type_symbol
_jana_atom_site_adp_e_11111
_jana_atom_site_adp_e_11112
_jana_atom_site_adp_e_11113
_jana_atom_site_adp_e_11122
_jana_atom_site_adp_e_11123
_jana_atom_site_adp_e_11133
_jana_atom_site_adp_e_11222
_jana_atom_site_adp_e_11223
_jana_atom_site_adp_e_11233
_jana_atom_site_adp_e_11333
_jana_atom_site_adp_e_12222
_jana_atom_site_adp_e_12223
_jana_atom_site_adp_e_12233
_jana_atom_site_adp_e_12333
_jana_atom_site_adp_e_13333
_jana_atom_site_adp_e_22222
_jana_atom_site_adp_e_22223
_jana_atom_site_adp_e_22233
_jana_atom_site_adp_e_22333
_jana_atom_site_adp_e_23333
_jana_atom_site_adp_e_33333
? ? ? ? ? ? ? ? ? ? ? ? ? ? ? ? ? ? ? ? ? ? ?

loop_
_jana_atom_site_adp_f_label
_jana_atom_site_adp_f_type_symbol
_jana_atom_site_adp_f_111111
_jana_atom_site_adp_f_111112
_jana_atom_site_adp_f_111113
_jana_atom_site_adp_f_111122
_jana_atom_site_adp_f_111123
_jana_atom_site_adp_f_111133
_jana_atom_site_adp_f_111222
_jana_atom_site_adp_f_111223
_jana_atom_site_adp_f_111233
_jana_atom_site_adp_f_111333
_jana_atom_site_adp_f_112222
_jana_atom_site_adp_f_112223
_jana_atom_site_adp_f_112233
_jana_atom_site_adp_f_112333
_jana_atom_site_adp_f_113333
_jana_atom_site_adp_f_122222
_jana_atom_site_adp_f_122223
_jana_atom_site_adp_f_122233
_jana_atom_site_adp_f_122333
_jana_atom_site_adp_f_123333
_jana_atom_site_adp_f_133333
_jana_atom_site_adp_f_222222
_jana_atom_site_adp_f_222223
_jana_atom_site_adp_f_222233
_jana_atom_site_adp_f_222333
_jana_atom_site_adp_f_223333
_jana_atom_site_adp_f_233333
_jana_atom_site_adp_f_333333
? ? ? ? ? ? ? ? ? ? ? ? ? ? ? ? ? ? ? ? ? ? ? ? ? ? ? ? ? ?
